data_7012453
loop_
_publ_author_name
'Moser, Daniel F.'
'Grocholl, Luke'
'Stahl, Lothar'
'Staples, Richard J.'

_publ_section_title
;
 Bis(tert-butylamido)- and bis(arylamido)cyclodiphosph(iii)azane
 complexes of Ti, V, Zr and Hf: ligand substituent effects and
 coordination number
;
_journal_issue 7
_journal_name_full 'Dalton Transactions'
_journal_page_first 1402
_journal_paper_doi 10.1039/b211009a
_journal_year 2003
_chemical_formula_sum 'C28 H44 Li2 N4 O2 P2'
_chemical_formula_weight 544.49
_chemical_name_systematic
; 
? 
;
_space_group_IT_number 14
_symmetry_cell_setting monoclinic
_symmetry_space_group_name_Hall '-P 2ybc'
_symmetry_space_group_name_H-M 'P 1 21/c 1'
_atom_sites_solution_hydrogens geom
_atom_sites_solution_primary direct
_atom_sites_solution_secondary difmap
_audit_creation_method SHELXL-97
_cell_angle_alpha 90.00
_cell_angle_beta 118.772(8)
_cell_angle_gamma 90.00
_cell_formula_units_Z 4
_cell_length_a 17.701(5)
_cell_length_b 11.549(2)
_cell_length_c 17.547(4)
_cell_measurement_reflns_used 175
_cell_measurement_temperature 213(2)
_cell_measurement_theta_max 20.26
_cell_measurement_theta_min 2.89
_cell_volume 3144.3(13)
_computing_cell_refinement 'SMART (SIEMENS, V4.033, 1994)'
_computing_data_collection 'ASTRO (SIEMENS, V4.033, 1994)'
_computing_data_reduction 'SAINT (SIEMENS, V4.035, 1994)'
_computing_molecular_graphics 'SHELXTL (SIEMENS, 1994, ver 5.04)'
_computing_publication_material 'CIFTAB (Sheldrick, 1993)'
_computing_structure_refinement 'SHELXL-97 (Sheldrick, 1997)'
_computing_structure_solution 'SHELXS-97 (Sheldrick, 1990)'
_diffrn_ambient_temperature 213(2)
_diffrn_detector_area_resol_mean 836.6
_diffrn_measured_fraction_theta_full 0.929
_diffrn_measured_fraction_theta_max 0.929
_diffrn_measurement_device_type CCD
_diffrn_measurement_method '\w, 0.3 deg'
_diffrn_radiation_monochromator graphite
_diffrn_radiation_source 'normal-focus sealed tube'
_diffrn_radiation_type MoK\a
_diffrn_radiation_wavelength 0.71073
_diffrn_reflns_av_R_equivalents 0.0361
_diffrn_reflns_av_sigmaI/netI 0.0409
_diffrn_reflns_limit_h_max 20
_diffrn_reflns_limit_h_min -21
_diffrn_reflns_limit_k_max 13
_diffrn_reflns_limit_k_min -11
_diffrn_reflns_limit_l_max 20
_diffrn_reflns_limit_l_min -20
_diffrn_reflns_number 12959
_diffrn_reflns_theta_full 25.00
_diffrn_reflns_theta_max 25.00
_diffrn_reflns_theta_min 1.31
_diffrn_standards_decay_% <1
_diffrn_standards_interval_count 0
_diffrn_standards_number 0
_exptl_absorpt_coefficient_mu 0.168
_exptl_absorpt_correction_T_max 0.9701
_exptl_absorpt_correction_T_min 0.9192
_exptl_absorpt_correction_type empirical
_exptl_crystal_colour colorless
_exptl_crystal_density_diffrn 1.150
_exptl_crystal_density_method 'not measured'
_exptl_crystal_description block
_exptl_crystal_F_000 1168
_exptl_crystal_size_max 0.15
_exptl_crystal_size_mid 0.20
_exptl_crystal_size_min 0.20
_refine_diff_density_max 0.406
_refine_diff_density_min -0.575
_refine_diff_density_rms 0.052
_refine_ls_extinction_method none
_refine_ls_goodness_of_fit_ref 1.031
_refine_ls_hydrogen_treatment constr
_refine_ls_matrix_type full
_refine_ls_number_parameters 351
_refine_ls_number_reflns 5416
_refine_ls_number_restraints 174
_refine_ls_restrained_S_all 1.019
_refine_ls_R_factor_all 0.0893
_refine_ls_R_factor_gt 0.0609
_refine_ls_shift/su_max 0.039
_refine_ls_shift/su_mean 0.002
_refine_ls_structure_factor_coef Fsqd
_refine_ls_weighting_details 'w=1/[\s^2^(Fo^2^)+(0.0620P)^2^+4.6515P] where P=(Fo^2^+2Fc^2^)/3'
_refine_ls_weighting_scheme calc
_refine_ls_wR_factor_gt 0.1436
_refine_ls_wR_factor_ref 0.1702
_reflns_number_gt 4017
_reflns_number_total 5416
_reflns_threshold_expression >2sigma(I)
_cod_data_source_file b211009a.txt
_cod_data_source_block 5a
_cod_depositor_comments
;
The following automatic conversions were performed:
'_symmetry_cell_setting' value 'Monoclinic' changed to 'monoclinic'
according to '/home/saulius/struct/CIF-dictionaries/cif_core.dic'
dictionary named 'cif_core.dic' version 2.4.1 from 2010-06-29.

Automatic conversion script
Id: cif_fix_enum 1527 2010-12-29 10:47:43Z saulius 

The following automatic conversions were performed:

'_refine_ls_weighting_scheme' value 'calc
w=1/[\s^2^(Fo^2^)+(0.0620P)^2^+4.6515P] where P=(Fo^2^+2Fc^2^)/3' was
changed to 'calc'. New tag '_refine_ls_weighting_details' was
created. The value of the new tag was set to
'w=1/[\s^2^(Fo^2^)+(0.0620P)^2^+4.6515P] where P=(Fo^2^+2Fc^2^)/3'.

Automatic conversion script
Id: cif_fix_values 3143 2015-03-26 13:38:13Z robertas 
;
_cod_original_cell_volume 3144(1)
_cod_original_sg_symbol_H-M P2(1)/c
_cod_database_code 7012453

loop_
_symmetry_equiv_pos_as_xyz
'x, y, z'
'-x, y+1/2, -z+1/2'
'-x, -y, -z'
'x, -y-1/2, z-1/2'

loop_
_atom_site_label
_atom_site_type_symbol
_atom_site_fract_x
_atom_site_fract_y
_atom_site_fract_z
_atom_site_U_iso_or_equiv
_atom_site_adp_type
_atom_site_occupancy
_atom_site_calc_flag
_atom_site_refinement_flags
_atom_site_disorder_assembly
_atom_site_disorder_group
P1 P 1.28556(5) 0.16215(7) 1.26988(5) 0.0390(2) Uani 1 d . . .
P2 P 1.35635(5) -0.03041(7) 1.35566(5) 0.0349(2) Uani 1 d . . .
Li1 Li 1.2549(4) -0.0398(5) 1.1779(3) 0.0426(13) Uani 1 d . . .
Li2 Li 1.1791(4) -0.0152(5) 1.2678(4) 0.0503(14) Uani 1 d . . .
O1 O 1.23169(17) -0.1074(2) 1.07233(15) 0.0594(7) Uani 1 d . . .
O2 O 1.07787(19) -0.0617(3) 1.2686(3) 0.0966(12) Uani 1 d . . .
N1 N 1.28655(17) 0.0786(2) 1.35483(16) 0.0394(6) Uani 1 d . . .
N2 N 1.35838(15) 0.0562(2) 1.27356(16) 0.0361(6) Uani 1 d . . .
N3 N 1.19412(16) 0.1082(2) 1.18854(16) 0.0381(6) Uani 1 d . . .
N4 N 1.27984(16) -0.1245(2) 1.29199(16) 0.0372(6) Uani 1 d . . .
C1 C 1.3003(2) 0.1337(3) 1.4373(2) 0.0530(9) Uani 1 d U . .
C2 C 1.2300(3) 0.2248(4) 1.4138(3) 0.0735(13) Uani 1 d U . .
H2A H 1.1739 0.1880 1.3837 0.110 Uiso 1 calc R . .
H2B H 1.2347 0.2827 1.3763 0.110 Uiso 1 calc R . .
H2C H 1.2367 0.2615 1.4664 0.110 Uiso 1 calc R . .
C3 C 1.3890(3) 0.1906(4) 1.4853(3) 0.0750(13) Uani 1 d U . .
H3A H 1.3936 0.2505 1.4490 0.112 Uiso 1 calc R . .
H3B H 1.4333 0.1327 1.4984 0.112 Uiso 1 calc R . .
H3C H 1.3964 0.2247 1.5390 0.112 Uiso 1 calc R . .
C4 C 1.2915(3) 0.0396(4) 1.4935(3) 0.0693(12) Uani 1 d U . .
H4A H 1.2349 0.0045 1.4624 0.104 Uiso 1 calc R . .
H4B H 1.2987 0.0736 1.5472 0.104 Uiso 1 calc R . .
H4C H 1.3353 -0.0190 1.5068 0.104 Uiso 1 calc R . .
C5 C 1.4380(2) 0.0812(3) 1.2685(2) 0.0484(9) Uani 1 d U . .
C6 C 1.5015(2) 0.1522(4) 1.3467(3) 0.0731(13) Uani 1 d U . .
H6A H 1.5177 0.1088 1.3997 0.110 Uiso 1 calc R . .
H6B H 1.4745 0.2245 1.3488 0.110 Uiso 1 calc R . .
H6C H 1.5525 0.1686 1.3414 0.110 Uiso 1 calc R . .
C7 C 1.4784(3) -0.0342(4) 1.2660(3) 0.0642(11) Uani 1 d U . .
H7A H 1.4378 -0.0784 1.2160 0.096 Uiso 1 calc R . .
H7B H 1.4929 -0.0772 1.3187 0.096 Uiso 1 calc R . .
H7C H 1.5302 -0.0203 1.2616 0.096 Uiso 1 calc R . .
C8 C 1.4120(3) 0.1482(4) 1.1846(3) 0.0690(12) Uani 1 d U . .
H8A H 1.3722 0.1021 1.1353 0.103 Uiso 1 calc R . .
H8B H 1.4630 0.1650 1.1792 0.103 Uiso 1 calc R . .
H8C H 1.3844 0.2202 1.1859 0.103 Uiso 1 calc R . .
C9 C 1.13788(19) 0.1772(3) 1.1194(2) 0.0354(7) Uani 1 d U . .
C10 C 1.1562(2) 0.2885(3) 1.1006(2) 0.0462(8) Uani 1 d U . .
H10A H 1.2110 0.3206 1.1358 0.055 Uiso 1 calc R . .
C11 C 1.0956(3) 0.3517(3) 1.0317(3) 0.0598(10) Uani 1 d U . .
H11A H 1.1098 0.4263 1.0213 0.072 Uiso 1 calc R . .
C12 C 1.0147(3) 0.3084(3) 0.9779(3) 0.0624(11) Uani 1 d U . .
H12A H 0.9736 0.3529 0.9317 0.075 Uiso 1 calc R . .
C13 C 0.9955(2) 0.1981(3) 0.9933(3) 0.0581(10) Uani 1 d U . .
H13A H 0.9411 0.1659 0.9564 0.070 Uiso 1 calc R . .
C14 C 1.0557(2) 0.1344(3) 1.0626(2) 0.0487(9) Uani 1 d U . .
H14A H 1.0409 0.0596 1.0720 0.058 Uiso 1 calc R . .
C15 C 1.2966(2) -0.2425(3) 1.2948(2) 0.0383(7) Uani 1 d U . .
C16 C 1.3738(2) -0.2963(3) 1.3511(3) 0.0574(10) Uani 1 d U . .
H16A H 1.4197 -0.2514 1.3921 0.069 Uiso 1 calc R . .
C17 C 1.3847(3) -0.4155(4) 1.3482(3) 0.0757(13) Uani 1 d U . .
H17A H 1.4375 -0.4495 1.3876 0.091 Uiso 1 calc R . .
C18 C 1.3199(3) -0.4840(3) 1.2889(3) 0.0747(13) Uani 1 d U . .
H18A H 1.3275 -0.5643 1.2872 0.090 Uiso 1 calc R . .
C19 C 1.2446(3) -0.4326(3) 1.2327(3) 0.0657(11) Uani 1 d U . .
H19A H 1.1996 -0.4784 1.1913 0.079 Uiso 1 calc R . .
C20 C 1.2321(2) -0.3152(3) 1.2347(2) 0.0507(9) Uani 1 d U . .
H20A H 1.1788 -0.2830 1.1946 0.061 Uiso 1 calc R . .
C21 C 1.2630(3) -0.2151(4) 1.0584(3) 0.0776(14) Uani 1 d U . .
H21A H 1.2167 -0.2728 1.0346 0.093 Uiso 1 calc R A 1
H21B H 1.3099 -0.2448 1.1132 0.093 Uiso 1 calc R A 1
C22 C 1.2942(5) -0.1907(6) 0.9968(4) 0.086(2) Uani 0.810(6) d PU B 1
H22A H 1.2786 -0.2535 0.9543 0.104 Uiso 0.810(6) calc PR B 1
H22B H 1.3570 -0.1816 1.0271 0.104 Uiso 0.810(6) calc PR B 1
C23 C 1.2506(5) -0.0793(6) 0.9526(4) 0.090(2) Uani 0.810(6) d PU B 1
H23A H 1.2936 -0.0200 0.9612 0.108 Uiso 0.810(6) calc PR B 1
H23B H 1.2139 -0.0917 0.8901 0.108 Uiso 0.810(6) calc PR B 1
C24 C 1.1996(3) -0.0443(4) 0.9923(3) 0.0759(13) Uani 1 d U . .
H24A H 1.2052 0.0392 1.0035 0.091 Uiso 1 calc R C 1
H24B H 1.1387 -0.0624 0.9540 0.091 Uiso 1 calc R C 1
C25 C 1.0611(6) -0.1713(7) 1.2862(8) 0.214(5) Uani 1 d U . .
H25A H 1.0545 -0.2237 1.2394 0.256 Uiso 1 calc R . .
H25B H 1.1098 -0.1987 1.3405 0.256 Uiso 1 calc R . .
C26 C 0.9887(6) -0.1733(8) 1.2934(7) 0.182(4) Uani 1 d U . .
H26A H 1.0026 -0.1879 1.3538 0.219 Uiso 1 calc R . .
H26B H 0.9498 -0.2342 1.2566 0.219 Uiso 1 calc R . .
C27 C 0.9508(5) -0.0660(8) 1.2668(9) 0.209(5) Uani 1 d U . .
H27A H 0.8952 -0.0732 1.2137 0.251 Uiso 1 calc R . .
H27B H 0.9411 -0.0306 1.3121 0.251 Uiso 1 calc R . .
C28 C 1.0056(5) -0.0011(7) 1.2519(9) 0.230(5) Uani 1 d U . .
H28A H 1.0217 0.0680 1.2888 0.276 Uiso 1 calc R . .
H28B H 0.9767 0.0243 1.1911 0.276 Uiso 1 calc R . .
C22B C 1.222(2) -0.237(3) 0.9693(18) 0.086(2) Uani 0.190(6) d PU B 2
H22C H 1.1791 -0.2977 0.9545 0.104 Uiso 0.190(6) calc PR B 2
H22D H 1.2649 -0.2631 0.9523 0.104 Uiso 0.190(6) calc PR B 2
C23B C 1.181(2) -0.129(3) 0.9222(18) 0.090(2) Uani 0.190(6) d PU B 2
H23C H 1.2052 -0.1033 0.8854 0.108 Uiso 0.190(6) calc PR B 2
H23D H 1.1184 -0.1393 0.8859 0.108 Uiso 0.190(6) calc PR B 2

loop_
_atom_site_aniso_label
_atom_site_aniso_U_11
_atom_site_aniso_U_22
_atom_site_aniso_U_33
_atom_site_aniso_U_23
_atom_site_aniso_U_13
_atom_site_aniso_U_12
P1 0.0399(5) 0.0280(4) 0.0364(5) -0.0002(3) 0.0083(4) -0.0023(4)
P2 0.0366(4) 0.0293(4) 0.0313(4) 0.0001(3) 0.0103(4) -0.0017(3)
Li1 0.048(3) 0.040(3) 0.033(3) -0.002(2) 0.014(2) -0.001(2)
Li2 0.038(3) 0.049(3) 0.062(4) 0.004(3) 0.022(3) -0.004(3)
O1 0.0776(18) 0.0561(15) 0.0372(13) 0.0004(12) 0.0219(13) 0.0180(14)
O2 0.0583(19) 0.085(2) 0.158(3) 0.042(2) 0.062(2) 0.0047(17)
N1 0.0469(16) 0.0325(14) 0.0331(14) -0.0035(11) 0.0149(12) 0.0021(12)
N2 0.0328(13) 0.0324(13) 0.0377(14) 0.0041(11) 0.0128(12) -0.0033(11)
N3 0.0356(14) 0.0287(13) 0.0373(15) 0.0010(11) 0.0074(12) 0.0004(11)
N4 0.0381(14) 0.0286(13) 0.0391(15) -0.0015(11) 0.0140(12) -0.0031(11)
C1 0.063(2) 0.051(2) 0.042(2) -0.0090(17) 0.0230(18) 0.0091(18)
C2 0.091(3) 0.065(3) 0.067(3) -0.005(2) 0.040(3) 0.025(2)
C3 0.084(3) 0.073(3) 0.049(2) -0.030(2) 0.017(2) -0.007(2)
C4 0.090(3) 0.077(3) 0.049(2) 0.005(2) 0.040(2) 0.020(2)
C5 0.0363(18) 0.049(2) 0.055(2) 0.0135(17) 0.0175(16) -0.0038(16)
C6 0.042(2) 0.076(3) 0.080(3) 0.004(2) 0.012(2) -0.020(2)
C7 0.053(2) 0.070(3) 0.079(3) 0.018(2) 0.039(2) 0.011(2)
C8 0.058(2) 0.080(3) 0.074(3) 0.032(2) 0.036(2) 0.002(2)
C9 0.0345(16) 0.0318(16) 0.0366(17) -0.0016(13) 0.0145(14) 0.0026(13)
C10 0.0432(19) 0.0396(18) 0.045(2) 0.0045(15) 0.0122(16) -0.0038(15)
C11 0.062(2) 0.045(2) 0.059(2) 0.0168(18) 0.019(2) -0.0005(18)
C12 0.051(2) 0.057(2) 0.056(2) 0.0138(19) 0.0079(19) 0.0104(19)
C13 0.040(2) 0.059(2) 0.052(2) 0.0019(18) 0.0036(17) -0.0010(17)
C14 0.0398(19) 0.0401(19) 0.050(2) 0.0049(16) 0.0092(16) -0.0017(15)
C15 0.0456(18) 0.0311(16) 0.0431(18) -0.0003(14) 0.0252(16) -0.0039(14)
C16 0.050(2) 0.0368(19) 0.075(3) -0.0009(18) 0.021(2) -0.0030(17)
C17 0.067(3) 0.043(2) 0.112(4) 0.008(2) 0.040(3) 0.011(2)
C18 0.096(4) 0.0294(19) 0.117(4) -0.004(2) 0.066(3) -0.001(2)
C19 0.090(3) 0.038(2) 0.080(3) -0.018(2) 0.050(3) -0.018(2)
C20 0.061(2) 0.0375(19) 0.051(2) -0.0067(16) 0.0251(19) -0.0111(17)
C21 0.112(4) 0.063(3) 0.064(3) 0.004(2) 0.047(3) 0.031(3)
C22 0.115(5) 0.088(4) 0.085(4) 0.022(3) 0.071(4) 0.039(4)
C23 0.127(6) 0.092(5) 0.078(4) 0.022(3) 0.072(4) 0.029(4)
C24 0.099(3) 0.079(3) 0.047(2) 0.010(2) 0.032(2) 0.025(3)
C25 0.179(8) 0.112(6) 0.445(16) 0.072(8) 0.227(10) 0.007(5)
C26 0.163(7) 0.158(7) 0.295(11) 0.067(8) 0.165(8) -0.007(6)
C27 0.119(6) 0.149(7) 0.415(14) 0.066(9) 0.172(8) 0.028(6)
C28 0.114(6) 0.155(7) 0.472(16) 0.146(9) 0.180(8) 0.061(5)
C22B 0.115(5) 0.088(4) 0.085(4) 0.022(3) 0.071(4) 0.039(4)
C23B 0.127(6) 0.092(5) 0.078(4) 0.022(3) 0.072(4) 0.029(4)

loop_
_atom_type_symbol
_atom_type_description
_atom_type_scat_dispersion_real
_atom_type_scat_dispersion_imag
_atom_type_scat_source
C C 0.0033 0.0016 'International Tables Vol C Tables 4.2.6.8 and 6.1.1.4'
H H 0.0000 0.0000 'International Tables Vol C Tables 4.2.6.8 and 6.1.1.4'
N N 0.0061 0.0033 'International Tables Vol C Tables 4.2.6.8 and 6.1.1.4'
Li Li -0.0003 0.0001 'International Tables Vol C Tables 4.2.6.8 and 6.1.1.4'
O O 0.0106 0.0060 'International Tables Vol C Tables 4.2.6.8 and 6.1.1.4'
P P 0.1023 0.0942 'International Tables Vol C Tables 4.2.6.8 and 6.1.1.4'

loop_
_geom_angle_atom_site_label_1
_geom_angle_atom_site_label_2
_geom_angle_atom_site_label_3
_geom_angle
_geom_angle_site_symmetry_1
_geom_angle_site_symmetry_3
_geom_angle_publ_flag
N3 P1 N2 99.37(13) . . ?
N3 P1 N1 97.37(13) . . ?
N2 P1 N1 83.09(12) . . ?
N3 P1 P2 99.83(9) . . ?
N2 P1 P2 41.69(8) . . ?
N1 P1 P2 41.44(9) . . ?
N3 P1 Li1 49.19(15) . . ?
N2 P1 Li1 50.34(14) . . ?
N1 P1 Li1 87.20(14) . . ?
P2 P1 Li1 61.55(11) . . ?
N3 P1 Li2 48.99(16) . . ?
N2 P1 Li2 88.17(15) . . ?
N1 P1 Li2 48.60(15) . . ?
P2 P1 Li2 61.17(12) . . ?
Li1 P1 Li2 54.71(18) . . ?
N4 P2 N1 96.87(13) . . ?
N4 P2 N2 98.66(13) . . ?
N1 P2 N2 82.99(12) . . ?
N4 P2 P1 99.02(9) . . ?
N1 P2 P1 41.70(9) . . ?
N2 P2 P1 41.32(9) . . ?
N4 P2 Li1 48.83(15) . . ?
N1 P2 Li1 86.92(14) . . ?
N2 P2 Li1 49.98(14) . . ?
P1 P2 Li1 60.99(11) . . ?
N4 P2 Li2 48.02(16) . . ?
N1 P2 Li2 48.99(15) . . ?
N2 P2 Li2 88.42(15) . . ?
P1 P2 Li2 61.78(12) . . ?
Li1 P2 Li2 54.73(18) . . ?
O1 Li1 N3 124.0(3) . . ?
O1 Li1 N4 127.1(3) . . ?
N3 Li1 N4 100.4(3) . . ?
O1 Li1 N2 134.7(3) . . ?
N3 Li1 N2 77.6(2) . . ?
N4 Li1 N2 77.3(2) . . ?
O1 Li1 Li2 137.4(3) . . ?
N3 Li1 Li2 53.0(2) . . ?
N4 Li1 Li2 51.8(2) . . ?
N2 Li1 Li2 87.8(2) . . ?
O1 Li1 P1 146.0(3) . . ?
N3 Li1 P1 37.78(11) . . ?
N4 Li1 P1 86.73(19) . . ?
N2 Li1 P1 39.89(12) . . ?
Li2 Li1 P1 63.32(19) . . ?
O1 Li1 P2 148.6(3) . . ?
N3 Li1 P2 87.09(19) . . ?
N4 Li1 P2 37.40(11) . . ?
N2 Li1 P2 39.98(11) . . ?
Li2 Li1 P2 62.70(18) . . ?
P1 Li1 P2 57.47(11) . . ?
O2 Li2 N4 124.0(3) . . ?
O2 Li2 N1 133.0(4) . . ?
N4 Li2 N1 76.9(2) . . ?
O2 Li2 N3 128.7(3) . . ?
N4 Li2 N3 100.4(3) . . ?
N1 Li2 N3 76.7(2) . . ?
O2 Li2 Li1 140.1(4) . . ?
N4 Li2 Li1 52.6(2) . . ?
N1 Li2 Li1 86.8(2) . . ?
N3 Li2 Li1 52.3(2) . . ?
O2 Li2 P2 144.3(3) . . ?
N4 Li2 P2 37.30(12) . . ?
N1 Li2 P2 39.66(12) . . ?
N3 Li2 P2 86.6(2) . . ?
Li1 Li2 P2 62.57(18) . . ?
O2 Li2 P1 148.9(3) . . ?
N4 Li2 P1 86.2(2) . . ?
N1 Li2 P1 39.63(12) . . ?
N3 Li2 P1 37.21(12) . . ?
Li1 Li2 P1 61.96(18) . . ?
P2 Li2 P1 57.05(11) . . ?
C21 O1 C24 106.2(3) . . ?
C21 O1 Li1 128.0(3) . . ?
C24 O1 Li1 123.6(3) . . ?
C28 O2 C25 103.9(5) . . ?
C28 O2 Li2 130.8(4) . . ?
C25 O2 Li2 125.2(4) . . ?
C1 N1 P2 120.8(2) . . ?
C1 N1 P1 121.1(2) . . ?
P2 N1 P1 96.86(14) . . ?
C1 N1 Li2 126.9(3) . . ?
P2 N1 Li2 91.3(2) . . ?
P1 N1 Li2 91.8(2) . . ?
C5 N2 P1 124.4(2) . . ?
C5 N2 P2 123.5(2) . . ?
P1 N2 P2 96.99(13) . . ?
C5 N2 Li1 122.8(3) . . ?
P1 N2 Li1 89.77(18) . . ?
P2 N2 Li1 90.04(18) . . ?
C9 N3 P1 121.4(2) . . ?
C9 N3 Li1 125.3(2) . . ?
P1 N3 Li1 93.02(19) . . ?
C9 N3 Li2 134.6(3) . . ?
P1 N3 Li2 93.8(2) . . ?
Li1 N3 Li2 74.7(2) . . ?
C15 N4 P2 121.5(2) . . ?
C15 N4 Li2 139.3(3) . . ?
P2 N4 Li2 94.7(2) . . ?
C15 N4 Li1 116.0(3) . . ?
P2 N4 Li1 93.77(19) . . ?
Li2 N4 Li1 75.6(2) . . ?
N1 C1 C4 107.7(3) . . ?
N1 C1 C3 111.3(3) . . ?
C4 C1 C3 110.3(3) . . ?
N1 C1 C2 107.5(3) . . ?
C4 C1 C2 110.0(3) . . ?
C3 C1 C2 109.9(3) . . ?
N2 C5 C7 107.8(3) . . ?
N2 C5 C8 107.6(3) . . ?
C7 C5 C8 110.1(3) . . ?
N2 C5 C6 111.1(3) . . ?
C7 C5 C6 110.1(3) . . ?
C8 C5 C6 110.1(3) . . ?
N3 C9 C14 118.7(3) . . ?
N3 C9 C10 125.5(3) . . ?
C14 C9 C10 115.8(3) . . ?
C11 C10 C9 121.4(3) . . ?
C12 C11 C10 121.6(4) . . ?
C11 C12 C13 118.3(3) . . ?
C12 C13 C14 120.4(3) . . ?
C13 C14 C9 122.4(3) . . ?
C16 C15 N4 125.7(3) . . ?
C16 C15 C20 115.7(3) . . ?
N4 C15 C20 118.6(3) . . ?
C15 C16 C17 121.4(4) . . ?
C18 C17 C16 121.2(4) . . ?
C19 C18 C17 118.1(4) . . ?
C18 C19 C20 121.7(4) . . ?
C19 C20 C15 121.8(4) . . ?
C22B C21 O1 108.3(11) . . ?
C22B C21 C22 51.5(13) . . ?
O1 C21 C22 105.9(4) . . ?
C21 C22 C23 105.3(4) . . ?
C24 C23 C22 106.1(5) . . ?
O1 C24 C23 106.6(4) . . ?
O1 C24 C23B 107.7(11) . . ?
C23 C24 C23B 49.8(13) . . ?
C26 C25 O2 110.8(7) . . ?
C25 C26 C27 106.5(7) . . ?
C28 C27 C26 106.7(6) . . ?
C27 C28 O2 111.2(6) . . ?
C21 C22B C23B 109(2) . . ?
C24 C23B C22B 104(2) . . ?

loop_
_geom_bond_atom_site_label_1
_geom_bond_atom_site_label_2
_geom_bond_distance
_geom_bond_site_symmetry_2
_geom_bond_publ_flag
P1 N3 1.680(3) . ?
P1 N2 1.756(3) . ?
P1 N1 1.769(3) . ?
P1 P2 2.6393(12) . ?
P1 Li1 2.738(5) . ?
P1 Li2 2.772(6) . ?
P2 N4 1.675(3) . ?
P2 N1 1.759(3) . ?
P2 N2 1.769(3) . ?
P2 Li1 2.752(5) . ?
P2 Li2 2.756(6) . ?
Li1 O1 1.864(6) . ?
Li1 N3 2.075(6) . ?
Li1 N4 2.076(6) . ?
Li1 N2 2.108(6) . ?
Li1 Li2 2.532(8) . ?
Li2 O2 1.877(6) . ?
Li2 N4 2.055(6) . ?
Li2 N1 2.080(6) . ?
Li2 N3 2.096(6) . ?
O1 C21 1.430(4) . ?
O1 C24 1.435(4) . ?
O2 C28 1.361(7) . ?
O2 C25 1.370(7) . ?
N1 C1 1.489(4) . ?
N2 C5 1.482(4) . ?
N3 C9 1.391(4) . ?
N4 C15 1.391(4) . ?
C1 C4 1.525(5) . ?
C1 C3 1.527(6) . ?
C1 C2 1.527(5) . ?
C5 C7 1.523(5) . ?
C5 C8 1.526(5) . ?
C5 C6 1.528(5) . ?
C9 C14 1.399(4) . ?
C9 C10 1.402(4) . ?
C10 C11 1.378(5) . ?
C11 C12 1.374(5) . ?
C12 C13 1.379(5) . ?
C13 C14 1.381(5) . ?
C15 C16 1.390(5) . ?
C15 C20 1.400(5) . ?
C16 C17 1.394(5) . ?
C17 C18 1.369(6) . ?
C18 C19 1.356(6) . ?
C19 C20 1.377(5) . ?
C21 C22B 1.39(3) . ?
C21 C22 1.458(7) . ?
C22 C23 1.508(8) . ?
C23 C24 1.438(7) . ?
C24 C23B 1.48(3) . ?
C25 C26 1.347(9) . ?
C26 C27 1.378(10) . ?
C27 C28 1.348(9) . ?
C22B C23B 1.48(3) . ?

loop_
_geom_torsion_atom_site_label_1
_geom_torsion_atom_site_label_2
_geom_torsion_atom_site_label_3
_geom_torsion_atom_site_label_4
_geom_torsion
_geom_torsion_site_symmetry_1
_geom_torsion_site_symmetry_2
_geom_torsion_site_symmetry_3
_geom_torsion_site_symmetry_4
_geom_torsion_publ_flag
N3 P1 P2 N4 0.20(14) . . . . ?
N2 P1 P2 N4 -92.89(16) . . . . ?
N1 P1 P2 N4 90.23(16) . . . . ?
Li1 P1 P2 N4 -31.77(17) . . . . ?
Li2 P1 P2 N4 31.37(18) . . . . ?
N3 P1 P2 N1 -90.03(16) . . . . ?
N2 P1 P2 N1 176.88(18) . . . . ?
Li1 P1 P2 N1 -122.00(19) . . . . ?
Li2 P1 P2 N1 -58.9(2) . . . . ?
N3 P1 P2 N2 93.09(16) . . . . ?
N1 P1 P2 N2 -176.88(18) . . . . ?
Li1 P1 P2 N2 61.12(18) . . . . ?
Li2 P1 P2 N2 124.3(2) . . . . ?
N3 P1 P2 Li1 31.97(17) . . . . ?
N2 P1 P2 Li1 -61.12(18) . . . . ?
N1 P1 P2 Li1 122.00(19) . . . . ?
Li2 P1 P2 Li1 63.1(2) . . . . ?
N3 P1 P2 Li2 -31.17(18) . . . . ?
N2 P1 P2 Li2 -124.3(2) . . . . ?
N1 P1 P2 Li2 58.9(2) . . . . ?
Li1 P1 P2 Li2 -63.1(2) . . . . ?
N3 P1 Li1 O1 73.6(5) . . . . ?
N2 P1 Li1 O1 -100.8(5) . . . . ?
N1 P1 Li1 O1 175.9(5) . . . . ?
P2 P1 Li1 O1 -149.9(6) . . . . ?
Li2 P1 Li1 O1 136.8(6) . . . . ?
N2 P1 Li1 N3 -174.4(3) . . . . ?
N1 P1 Li1 N3 102.24(18) . . . . ?
P2 P1 Li1 N3 136.4(2) . . . . ?
Li2 P1 Li1 N3 63.2(2) . . . . ?
N3 P1 Li1 N4 -111.6(3) . . . . ?
N2 P1 Li1 N4 74.0(2) . . . . ?
N1 P1 Li1 N4 -9.34(18) . . . . ?
P2 P1 Li1 N4 24.85(12) . . . . ?
Li2 P1 Li1 N4 -48.4(2) . . . . ?
N3 P1 Li1 N2 174.4(3) . . . . ?
N1 P1 Li1 N2 -83.34(17) . . . . ?
P2 P1 Li1 N2 -49.16(13) . . . . ?
Li2 P1 Li1 N2 -122.4(2) . . . . ?
N3 P1 Li1 Li2 -63.2(2) . . . . ?
N2 P1 Li1 Li2 122.4(2) . . . . ?
N1 P1 Li1 Li2 39.05(19) . . . . ?
P2 P1 Li1 Li2 73.24(18) . . . . ?
N3 P1 Li1 P2 -136.4(2) . . . . ?
N2 P1 Li1 P2 49.16(13) . . . . ?
N1 P1 Li1 P2 -34.19(11) . . . . ?
Li2 P1 Li1 P2 -73.24(18) . . . . ?
N4 P2 Li1 O1 -76.3(5) . . . . ?
N1 P2 Li1 O1 -178.2(6) . . . . ?
N2 P2 Li1 O1 98.4(6) . . . . ?
P1 P2 Li1 O1 147.4(6) . . . . ?
Li2 P2 Li1 O1 -138.2(6) . . . . ?
N4 P2 Li1 N3 111.3(3) . . . . ?
N1 P2 Li1 N3 9.39(18) . . . . ?
N2 P2 Li1 N3 -74.0(2) . . . . ?
P1 P2 Li1 N3 -25.02(12) . . . . ?
Li2 P2 Li1 N3 49.3(2) . . . . ?
N1 P2 Li1 N4 -101.90(18) . . . . ?
N2 P2 Li1 N4 174.7(3) . . . . ?
P1 P2 Li1 N4 -136.3(2) . . . . ?
Li2 P2 Li1 N4 -62.0(2) . . . . ?
N4 P2 Li1 N2 -174.7(3) . . . . ?
N1 P2 Li1 N2 83.43(17) . . . . ?
P1 P2 Li1 N2 49.02(13) . . . . ?
Li2 P2 Li1 N2 123.4(2) . . . . ?
N4 P2 Li1 Li2 62.0(2) . . . . ?
N1 P2 Li1 Li2 -39.93(19) . . . . ?
N2 P2 Li1 Li2 -123.4(2) . . . . ?
P1 P2 Li1 Li2 -74.33(18) . . . . ?
N4 P2 Li1 P1 136.3(2) . . . . ?
N1 P2 Li1 P1 34.40(11) . . . . ?
N2 P2 Li1 P1 -49.02(13) . . . . ?
Li2 P2 Li1 P1 74.33(18) . . . . ?
O1 Li1 Li2 O2 5.6(8) . . . . ?
N3 Li1 Li2 O2 107.9(5) . . . . ?
N4 Li1 Li2 O2 -100.6(5) . . . . ?
N2 Li1 Li2 O2 -176.1(5) . . . . ?
P1 Li1 Li2 O2 151.1(5) . . . . ?
P2 Li1 Li2 O2 -143.6(5) . . . . ?
O1 Li1 Li2 N4 106.2(5) . . . . ?
N3 Li1 Li2 N4 -151.5(3) . . . . ?
N2 Li1 Li2 N4 -75.5(2) . . . . ?
P1 Li1 Li2 N4 -108.3(2) . . . . ?
P2 Li1 Li2 N4 -42.99(13) . . . . ?
O1 Li1 Li2 N1 -178.0(4) . . . . ?
N3 Li1 Li2 N1 -75.6(2) . . . . ?
N4 Li1 Li2 N1 75.9(2) . . . . ?
N2 Li1 Li2 N1 0.4(2) . . . . ?
P1 Li1 Li2 N1 -32.41(14) . . . . ?
P2 Li1 Li2 N1 32.89(14) . . . . ?
O1 Li1 Li2 N3 -102.3(5) . . . . ?
N4 Li1 Li2 N3 151.5(3) . . . . ?
N2 Li1 Li2 N3 76.0(2) . . . . ?
P1 Li1 Li2 N3 43.21(13) . . . . ?
P2 Li1 Li2 N3 108.5(2) . . . . ?
O1 Li1 Li2 P2 149.2(5) . . . . ?
N3 Li1 Li2 P2 -108.5(2) . . . . ?
N4 Li1 Li2 P2 42.99(13) . . . . ?
N2 Li1 Li2 P2 -32.48(13) . . . . ?
P1 Li1 Li2 P2 -65.29(10) . . . . ?
O1 Li1 Li2 P1 -145.6(5) . . . . ?
N3 Li1 Li2 P1 -43.21(13) . . . . ?
N4 Li1 Li2 P1 108.3(2) . . . . ?
N2 Li1 Li2 P1 32.81(13) . . . . ?
P2 Li1 Li2 P1 65.29(11) . . . . ?
N4 P2 Li2 O2 75.9(5) . . . . ?
N1 P2 Li2 O2 -98.9(6) . . . . ?
N2 P2 Li2 O2 179.0(6) . . . . ?
P1 P2 Li2 O2 -147.9(6) . . . . ?
Li1 P2 Li2 O2 139.3(6) . . . . ?
N1 P2 Li2 N4 -174.8(3) . . . . ?
N2 P2 Li2 N4 103.15(19) . . . . ?
P1 P2 Li2 N4 136.2(2) . . . . ?
Li1 P2 Li2 N4 63.4(2) . . . . ?
N4 P2 Li2 N1 174.8(3) . . . . ?
N2 P2 Li2 N1 -82.07(18) . . . . ?
P1 P2 Li2 N1 -48.99(14) . . . . ?
Li1 P2 Li2 N1 -121.9(2) . . . . ?
N4 P2 Li2 N3 -112.1(3) . . . . ?
N1 P2 Li2 N3 73.2(2) . . . . ?
N2 P2 Li2 N3 -8.9(2) . . . . ?
P1 P2 Li2 N3 24.17(13) . . . . ?
Li1 P2 Li2 N3 -48.7(2) . . . . ?
N4 P2 Li2 Li1 -63.4(2) . . . . ?
N1 P2 Li2 Li1 121.9(2) . . . . ?
N2 P2 Li2 Li1 39.78(18) . . . . ?
P1 P2 Li2 Li1 72.86(17) . . . . ?
N4 P2 Li2 P1 -136.2(2) . . . . ?
N1 P2 Li2 P1 48.99(14) . . . . ?
N2 P2 Li2 P1 -33.08(11) . . . . ?
Li1 P2 Li2 P1 -72.86(17) . . . . ?
N3 P1 Li2 O2 -79.5(6) . . . . ?
N2 P1 Li2 O2 176.4(6) . . . . ?
N1 P1 Li2 O2 94.0(7) . . . . ?
P2 P1 Li2 O2 143.0(7) . . . . ?
Li1 P1 Li2 O2 -143.1(7) . . . . ?
N3 P1 Li2 N4 112.6(3) . . . . ?
N2 P1 Li2 N4 8.5(2) . . . . ?
N1 P1 Li2 N4 -73.9(2) . . . . ?
P2 P1 Li2 N4 -24.84(13) . . . . ?
Li1 P1 Li2 N4 49.1(2) . . . . ?
N3 P1 Li2 N1 -173.5(3) . . . . ?
N2 P1 Li2 N1 82.40(18) . . . . ?
P2 P1 Li2 N1 49.04(14) . . . . ?
Li1 P1 Li2 N1 123.0(2) . . . . ?
N2 P1 Li2 N3 -104.11(19) . . . . ?
N1 P1 Li2 N3 173.5(3) . . . . ?
P2 P1 Li2 N3 -137.5(2) . . . . ?
Li1 P1 Li2 N3 -63.5(2) . . . . ?
N3 P1 Li2 Li1 63.5(2) . . . . ?
N2 P1 Li2 Li1 -40.57(18) . . . . ?
N1 P1 Li2 Li1 -123.0(2) . . . . ?
P2 P1 Li2 Li1 -73.93(17) . . . . ?
N3 P1 Li2 P2 137.5(2) . . . . ?
N2 P1 Li2 P2 33.36(11) . . . . ?
N1 P1 Li2 P2 -49.04(14) . . . . ?
Li1 P1 Li2 P2 73.93(17) . . . . ?
N3 Li1 O1 C21 -172.7(4) . . . . ?
N4 Li1 O1 C21 -31.3(6) . . . . ?
N2 Li1 O1 C21 79.8(6) . . . . ?
Li2 Li1 O1 C21 -102.5(5) . . . . ?
P1 Li1 O1 C21 142.2(5) . . . . ?
P2 Li1 O1 C21 16.4(8) . . . . ?
N3 Li1 O1 C24 26.6(6) . . . . ?
N4 Li1 O1 C24 168.0(4) . . . . ?
N2 Li1 O1 C24 -80.9(5) . . . . ?
Li2 Li1 O1 C24 96.8(5) . . . . ?
P1 Li1 O1 C24 -18.5(7) . . . . ?
P2 Li1 O1 C24 -144.2(5) . . . . ?
N4 Li2 O2 C28 -178.1(9) . . . . ?
N1 Li2 O2 C28 77.2(10) . . . . ?
N3 Li2 O2 C28 -33.0(11) . . . . ?
Li1 Li2 O2 C28 -107.7(10) . . . . ?
P2 Li2 O2 C28 136.8(9) . . . . ?
P1 Li2 O2 C28 16.6(12) . . . . ?
N4 Li2 O2 C25 0.9(9) . . . . ?
N1 Li2 O2 C25 -103.9(8) . . . . ?
N3 Li2 O2 C25 145.9(8) . . . . ?
Li1 Li2 O2 C25 71.3(9) . . . . ?
P2 Li2 O2 C25 -44.3(10) . . . . ?
P1 Li2 O2 C25 -164.4(8) . . . . ?
N4 P2 N1 C1 131.5(3) . . . . ?
N2 P2 N1 C1 -130.6(3) . . . . ?
P1 P2 N1 C1 -132.6(3) . . . . ?
Li1 P2 N1 C1 179.4(3) . . . . ?
Li2 P2 N1 C1 135.4(3) . . . . ?
N4 P2 N1 P1 -95.86(14) . . . . ?
N2 P2 N1 P1 2.08(12) . . . . ?
Li1 P2 N1 P1 -47.96(15) . . . . ?
Li2 P2 N1 P1 -91.9(2) . . . . ?
N4 P2 N1 Li2 -3.9(2) . . . . ?
N2 P2 N1 Li2 94.0(2) . . . . ?
P1 P2 N1 Li2 91.9(2) . . . . ?
Li1 P2 N1 Li2 44.0(2) . . . . ?
N3 P1 N1 C1 -131.1(3) . . . . ?
N2 P1 N1 C1 130.3(3) . . . . ?
P2 P1 N1 C1 132.4(3) . . . . ?
Li1 P1 N1 C1 -179.3(3) . . . . ?
Li2 P1 N1 C1 -136.0(3) . . . . ?
N3 P1 N1 P2 96.52(14) . . . . ?
N2 P1 N1 P2 -2.09(12) . . . . ?
Li1 P1 N1 P2 48.29(15) . . . . ?
Li2 P1 N1 P2 91.6(2) . . . . ?
N3 P1 N1 Li2 4.9(2) . . . . ?
N2 P1 N1 Li2 -93.7(2) . . . . ?
P2 P1 N1 Li2 -91.6(2) . . . . ?
Li1 P1 N1 Li2 -43.3(2) . . . . ?
O2 Li2 N1 C1 -3.2(6) . . . . ?
N4 Li2 N1 C1 -127.8(3) . . . . ?
N3 Li2 N1 C1 128.0(3) . . . . ?
Li1 Li2 N1 C1 179.9(3) . . . . ?
P2 Li2 N1 C1 -131.1(3) . . . . ?
P1 Li2 N1 C1 132.0(3) . . . . ?
O2 Li2 N1 P2 127.9(4) . . . . ?
N4 Li2 N1 P2 3.25(17) . . . . ?
N3 Li2 N1 P2 -100.95(18) . . . . ?
Li1 Li2 N1 P2 -49.0(2) . . . . ?
P1 Li2 N1 P2 -96.91(14) . . . . ?
O2 Li2 N1 P1 -135.2(4) . . . . ?
N4 Li2 N1 P1 100.15(18) . . . . ?
N3 Li2 N1 P1 -4.04(17) . . . . ?
Li1 Li2 N1 P1 47.9(2) . . . . ?
P2 Li2 N1 P1 96.91(14) . . . . ?
N3 P1 N2 C5 126.5(3) . . . . ?
N1 P1 N2 C5 -137.1(3) . . . . ?
P2 P1 N2 C5 -139.2(3) . . . . ?
Li1 P1 N2 C5 130.8(3) . . . . ?
Li2 P1 N2 C5 174.4(3) . . . . ?
N3 P1 N2 P2 -94.29(14) . . . . ?
N1 P1 N2 P2 2.08(12) . . . . ?
Li1 P1 N2 P2 -90.02(19) . . . . ?
Li2 P1 N2 P2 -46.42(16) . . . . ?
N3 P1 N2 Li1 -4.28(19) . . . . ?
N1 P1 N2 Li1 92.10(18) . . . . ?
P2 P1 N2 Li1 90.02(19) . . . . ?
Li2 P1 N2 Li1 43.6(2) . . . . ?
N4 P2 N2 C5 -126.4(3) . . . . ?
N1 P2 N2 C5 137.6(3) . . . . ?
P1 P2 N2 C5 139.7(3) . . . . ?
Li1 P2 N2 C5 -130.5(3) . . . . ?
Li2 P2 N2 C5 -173.5(3) . . . . ?
N4 P2 N2 P1 93.83(13) . . . . ?
N1 P2 N2 P1 -2.09(12) . . . . ?
Li1 P2 N2 P1 89.78(19) . . . . ?
Li2 P2 N2 P1 46.76(16) . . . . ?
N4 P2 N2 Li1 4.1(2) . . . . ?
N1 P2 N2 Li1 -91.87(19) . . . . ?
P1 P2 N2 Li1 -89.78(19) . . . . ?
Li2 P2 N2 Li1 -43.0(2) . . . . ?
O1 Li1 N2 C5 -2.6(6) . . . . ?
N3 Li1 N2 C5 -128.5(3) . . . . ?
N4 Li1 N2 C5 127.7(3) . . . . ?
Li2 Li1 N2 C5 179.0(3) . . . . ?
P1 Li1 N2 C5 -132.0(3) . . . . ?
P2 Li1 N2 C5 131.0(3) . . . . ?
O1 Li1 N2 P1 129.4(4) . . . . ?
N3 Li1 N2 P1 3.50(16) . . . . ?
N4 Li1 N2 P1 -100.30(17) . . . . ?
Li2 Li1 N2 P1 -49.0(2) . . . . ?
P2 Li1 N2 P1 -96.99(13) . . . . ?
O1 Li1 N2 P2 -133.6(4) . . . . ?
N3 Li1 N2 P2 100.49(17) . . . . ?
N4 Li1 N2 P2 -3.31(16) . . . . ?
Li2 Li1 N2 P2 48.0(2) . . . . ?
P1 Li1 N2 P2 96.99(13) . . . . ?
N2 P1 N3 C9 -130.9(2) . . . . ?
N1 P1 N3 C9 145.0(2) . . . . ?
P2 P1 N3 C9 -173.2(2) . . . . ?
Li1 P1 N3 C9 -135.2(3) . . . . ?
Li2 P1 N3 C9 149.9(3) . . . . ?
N2 P1 N3 Li1 4.4(2) . . . . ?
N1 P1 N3 Li1 -79.82(19) . . . . ?
P2 P1 N3 Li1 -37.96(18) . . . . ?
Li2 P1 N3 Li1 -74.9(2) . . . . ?
N2 P1 N3 Li2 79.2(2) . . . . ?
N1 P1 N3 Li2 -4.9(2) . . . . ?
P2 P1 N3 Li2 36.94(19) . . . . ?
Li1 P1 N3 Li2 74.9(2) . . . . ?
O1 Li1 N3 C9 -7.1(5) . . . . ?
N4 Li1 N3 C9 -156.8(3) . . . . ?
N2 Li1 N3 C9 128.9(3) . . . . ?
Li2 Li1 N3 C9 -134.3(3) . . . . ?
P1 Li1 N3 C9 132.5(3) . . . . ?
P2 Li1 N3 C9 168.1(2) . . . . ?
O1 Li1 N3 P1 -139.7(3) . . . . ?
N4 Li1 N3 P1 70.7(2) . . . . ?
N2 Li1 N3 P1 -3.66(17) . . . . ?
Li2 Li1 N3 P1 93.1(2) . . . . ?
P2 Li1 N3 P1 35.58(15) . . . . ?
O1 Li1 N3 Li2 127.2(4) . . . . ?
N4 Li1 N3 Li2 -22.4(2) . . . . ?
N2 Li1 N3 Li2 -96.8(2) . . . . ?
P1 Li1 N3 Li2 -93.1(2) . . . . ?
P2 Li1 N3 Li2 -57.5(2) . . . . ?
O2 Li2 N3 C9 -3.6(7) . . . . ?
N4 Li2 N3 C9 147.6(3) . . . . ?
N1 Li2 N3 C9 -138.7(3) . . . . ?
Li1 Li2 N3 C9 124.9(4) . . . . ?
P2 Li2 N3 C9 -177.6(3) . . . . ?
P1 Li2 N3 C9 -143.0(4) . . . . ?
O2 Li2 N3 P1 139.4(4) . . . . ?
N4 Li2 N3 P1 -69.4(2) . . . . ?
N1 Li2 N3 P1 4.26(18) . . . . ?
Li1 Li2 N3 P1 -92.10(19) . . . . ?
P2 Li2 N3 P1 -34.62(16) . . . . ?
O2 Li2 N3 Li1 -128.5(5) . . . . ?
N4 Li2 N3 Li1 22.7(2) . . . . ?
N1 Li2 N3 Li1 96.4(2) . . . . ?
P2 Li2 N3 Li1 57.48(19) . . . . ?
P1 Li2 N3 Li1 92.1(2) . . . . ?
N1 P2 N4 C15 -156.5(2) . . . . ?
N2 P2 N4 C15 119.6(2) . . . . ?
P1 P2 N4 C15 161.5(2) . . . . ?
Li1 P2 N4 C15 123.8(3) . . . . ?
Li2 P2 N4 C15 -160.4(3) . . . . ?
N1 P2 N4 Li2 4.0(2) . . . . ?
N2 P2 N4 Li2 -79.9(2) . . . . ?
P1 P2 N4 Li2 -38.1(2) . . . . ?
Li1 P2 N4 Li2 -75.8(3) . . . . ?
N1 P2 N4 Li1 79.8(2) . . . . ?
N2 P2 N4 Li1 -4.1(2) . . . . ?
P1 P2 N4 Li1 37.71(18) . . . . ?
Li2 P2 N4 Li1 75.8(3) . . . . ?
O2 Li2 N4 C15 17.1(7) . . . . ?
N1 Li2 N4 C15 150.6(4) . . . . ?
N3 Li2 N4 C15 -135.8(4) . . . . ?
Li1 Li2 N4 C15 -113.3(4) . . . . ?
P2 Li2 N4 C15 154.0(5) . . . . ?
P1 Li2 N4 C15 -170.4(3) . . . . ?
O2 Li2 N4 P2 -136.9(4) . . . . ?
N1 Li2 N4 P2 -3.42(18) . . . . ?
N3 Li2 N4 P2 70.1(2) . . . . ?
Li1 Li2 N4 P2 92.7(2) . . . . ?
P1 Li2 N4 P2 35.57(16) . . . . ?
O2 Li2 N4 Li1 130.4(4) . . . . ?
N1 Li2 N4 Li1 -96.1(2) . . . . ?
N3 Li2 N4 Li1 -22.6(2) . . . . ?
P2 Li2 N4 Li1 -92.7(2) . . . . ?
P1 Li2 N4 Li1 -57.13(19) . . . . ?
O1 Li1 N4 C15 12.7(5) . . . . ?
N3 Li1 N4 C15 161.0(2) . . . . ?
N2 Li1 N4 C15 -124.4(3) . . . . ?
Li2 Li1 N4 C15 138.2(3) . . . . ?
P1 Li1 N4 C15 -163.6(2) . . . . ?
P2 Li1 N4 C15 -127.9(3) . . . . ?
O1 Li1 N4 P2 140.7(4) . . . . ?
N3 Li1 N4 P2 -71.1(2) . . . . ?
N2 Li1 N4 P2 3.51(17) . . . . ?
Li2 Li1 N4 P2 -93.9(2) . . . . ?
P1 Li1 N4 P2 -35.69(15) . . . . ?
O1 Li1 N4 Li2 -125.5(4) . . . . ?
N3 Li1 N4 Li2 22.8(2) . . . . ?
N2 Li1 N4 Li2 97.4(2) . . . . ?
P1 Li1 N4 Li2 58.2(2) . . . . ?
P2 Li1 N4 Li2 93.9(2) . . . . ?
P2 N1 C1 C4 -62.3(4) . . . . ?
P1 N1 C1 C4 176.3(3) . . . . ?
Li2 N1 C1 C4 56.5(4) . . . . ?
P2 N1 C1 C3 58.9(4) . . . . ?
P1 N1 C1 C3 -62.6(4) . . . . ?
Li2 N1 C1 C3 177.6(3) . . . . ?
P2 N1 C1 C2 179.3(3) . . . . ?
P1 N1 C1 C2 57.8(4) . . . . ?
Li2 N1 C1 C2 -62.0(4) . . . . ?
P1 N2 C5 C7 -175.1(2) . . . . ?
P2 N2 C5 C7 55.9(4) . . . . ?
Li1 N2 C5 C7 -59.3(4) . . . . ?
P1 N2 C5 C8 -56.4(4) . . . . ?
P2 N2 C5 C8 174.6(3) . . . . ?
Li1 N2 C5 C8 59.4(4) . . . . ?
P1 N2 C5 C6 64.2(4) . . . . ?
P2 N2 C5 C6 -64.8(4) . . . . ?
Li1 N2 C5 C6 180.0(3) . . . . ?
P1 N3 C9 C14 -168.0(3) . . . . ?
Li1 N3 C9 C14 71.5(4) . . . . ?
Li2 N3 C9 C14 -32.7(5) . . . . ?
P1 N3 C9 C10 12.1(4) . . . . ?
Li1 N3 C9 C10 -108.4(4) . . . . ?
Li2 N3 C9 C10 147.4(4) . . . . ?
N3 C9 C10 C11 -178.4(3) . . . . ?
C14 C9 C10 C11 1.7(5) . . . . ?
C9 C10 C11 C12 -0.5(6) . . . . ?
C10 C11 C12 C13 -1.1(7) . . . . ?
C11 C12 C13 C14 1.6(7) . . . . ?
C12 C13 C14 C9 -0.4(6) . . . . ?
N3 C9 C14 C13 178.9(3) . . . . ?
C10 C9 C14 C13 -1.2(5) . . . . ?
P2 N4 C15 C16 3.5(5) . . . . ?
Li2 N4 C15 C16 -145.7(4) . . . . ?
Li1 N4 C15 C16 116.1(4) . . . . ?
P2 N4 C15 C20 -174.6(2) . . . . ?
Li2 N4 C15 C20 36.2(6) . . . . ?
Li1 N4 C15 C20 -62.0(4) . . . . ?
N4 C15 C16 C17 -179.2(4) . . . . ?
C20 C15 C16 C17 -1.1(6) . . . . ?
C15 C16 C17 C18 0.7(7) . . . . ?
C16 C17 C18 C19 0.1(7) . . . . ?
C17 C18 C19 C20 -0.5(7) . . . . ?
C18 C19 C20 C15 0.1(6) . . . . ?
C16 C15 C20 C19 0.7(5) . . . . ?
N4 C15 C20 C19 178.9(3) . . . . ?
C24 O1 C21 C22B -22.5(16) . . . . ?
Li1 O1 C21 C22B 174.2(15) . . . . ?
C24 O1 C21 C22 31.5(6) . . . . ?
Li1 O1 C21 C22 -131.8(5) . . . . ?
C22B C21 C22 C23 80.9(14) . . . . ?
O1 C21 C22 C23 -20.1(7) . . . . ?
C21 C22 C23 C24 1.6(8) . . . . ?
C21 O1 C24 C23 -30.6(6) . . . . ?
Li1 O1 C24 C23 133.7(5) . . . . ?
C21 O1 C24 C23B 21.7(16) . . . . ?
Li1 O1 C24 C23B -174.1(15) . . . . ?
C22 C23 C24 O1 17.4(7) . . . . ?
C22 C23 C24 C23B -82.1(15) . . . . ?
C28 O2 C25 C26 -9.3(13) . . . . ?
Li2 O2 C25 C26 171.5(8) . . . . ?
O2 C25 C26 C27 9.1(15) . . . . ?
C25 C26 C27 C28 -5.1(16) . . . . ?
C26 C27 C28 O2 -0.7(16) . . . . ?
C25 O2 C28 C27 6.0(14) . . . . ?
Li2 O2 C28 C27 -174.9(8) . . . . ?
O1 C21 C22B C23B 15(3) . . . . ?
C22 C21 C22B C23B -81(2) . . . . ?
O1 C24 C23B C22B -13(3) . . . . ?
C23 C24 C23B C22B 84(2) . . . . ?
C21 C22B C23B C24 -1(3) . . . . ?
